data_4077670
loop_
_publ_author_name
'Wang, Shaowu'
'Yang, Qingchuan'
'Mak, Thomas C. W.'
'Xie, Zuowei'

_publ_section_title
;
 Carbon versus Silicon Bridges. Synthesis of a New Versatile Ligand and
 Its Applications in Organolanthanide Chemistry
;
_journal_issue 3
_journal_name_full Organometallics
_journal_page_first 334
_journal_paper_doi 10.1021/om990648o
_journal_volume 19
_journal_year 2000
_chemical_formula_sum 'C36 H64 B20 Li Nd O4'
_chemical_formula_weight 928.25
_chemical_name_systematic
; 
 ? 
;
_space_group_IT_number 2
_symmetry_cell_setting triclinic
_symmetry_space_group_name_Hall '-P 1'
_symmetry_space_group_name_H-M 'P -1'
_atom_sites_solution_hydrogens geom
_atom_sites_solution_primary direct
_atom_sites_solution_secondary difmap
_audit_creation_method SHELXL-97
_cell_angle_alpha 79.917(4)
_cell_angle_beta 77.130(2)
_cell_angle_gamma 84.865(4)
_cell_formula_units_Z 2
_cell_length_a 11.6450(6)
_cell_length_b 12.9590(6)
_cell_length_c 16.7320(10)
_cell_measurement_temperature 293(2)
_cell_volume 2420.2(2)
_computing_cell_refinement 'BIOTEX Rigaku'
_computing_data_collection 'RAXIS Rigaku'
_computing_data_reduction 'BIOTEX Rigaku'
_computing_molecular_graphics 'Siemens SHELXTL'
_computing_publication_material 'Siemens SHELXTL'
_computing_structure_refinement 'SHELXL-97 (Sheldrick, 1997)'
_computing_structure_solution 'SHELXS-97 (Sheldrick, 1990)'
_diffrn_ambient_temperature 293(2)
_diffrn_measured_fraction_theta_full 0.889
_diffrn_measured_fraction_theta_max 0.889
_diffrn_measurement_device_type 'IP Rigaku'
_diffrn_measurement_method IP
_diffrn_radiation_monochromator graphite
_diffrn_radiation_source 'rotation anode'
_diffrn_radiation_type MoK\a
_diffrn_radiation_wavelength 0.71073
_diffrn_reflns_av_R_equivalents 0.0612
_diffrn_reflns_av_sigmaI/netI 0.0729
_diffrn_reflns_limit_h_max 13
_diffrn_reflns_limit_h_min -13
_diffrn_reflns_limit_k_max 0
_diffrn_reflns_limit_k_min -15
_diffrn_reflns_limit_l_max 19
_diffrn_reflns_limit_l_min -19
_diffrn_reflns_number 8635
_diffrn_reflns_theta_full 25.00
_diffrn_reflns_theta_max 25.00
_diffrn_reflns_theta_min 1.80
_exptl_absorpt_coefficient_mu 1.109
_exptl_absorpt_correction_T_max 1.148
_exptl_absorpt_correction_T_min 0.910
_exptl_absorpt_correction_type abscor
_exptl_crystal_colour 'pale blue'
_exptl_crystal_density_diffrn 1.274
_exptl_crystal_density_meas ?
_exptl_crystal_density_method 'not measured'
_exptl_crystal_description prism
_exptl_crystal_F_000 950
_exptl_crystal_size_max 0.36
_exptl_crystal_size_mid 0.35
_exptl_crystal_size_min 0.17
_refine_diff_density_max 1.303
_refine_diff_density_min -1.336
_refine_diff_density_rms 0.109
_refine_ls_extinction_coef 0.0173(7)
_refine_ls_extinction_expression Fc^*^=kFc[1+0.001xFc^2^\l^3^/sin(2\q)]^-1/4^
_refine_ls_extinction_method SHELXL
_refine_ls_goodness_of_fit_ref 1.025
_refine_ls_hydrogen_treatment constr
_refine_ls_matrix_type full
_refine_ls_number_parameters 528
_refine_ls_number_reflns 7572
_refine_ls_number_restraints 12
_refine_ls_restrained_S_all 1.025
_refine_ls_R_factor_all 0.0596
_refine_ls_R_factor_gt 0.0582
_refine_ls_shift/su_max 0.730
_refine_ls_shift/su_mean 0.015
_refine_ls_structure_factor_coef Fsqd
_refine_ls_weighting_details 'calc w=1/[\s^2^(Fo^2^)+(0.1191P)^2^+1.0988P] where P=(Fo^2^+2Fc^2^)/3'
_refine_ls_weighting_scheme calc
_refine_ls_wR_factor_gt 0.1688
_refine_ls_wR_factor_ref 0.1711
_reflns_number_gt 7315
_reflns_number_total 7572
_reflns_threshold_expression >2sigma(I)
_cod_data_source_file om990648o.cif
_cod_data_source_block compound_12
_cod_depositor_comments
;
The following automatic conversions were performed:
'_atom_site_symetry_multiplicity' tag replaced with
'_atom_site_symmetry_multiplicity'.

Automatic conversion script
Id: cif_correct_tags 1440 2010-10-19 06:21:57Z saulius 

The following automatic conversions were performed:

'_exptl_crystal_density_meas' value 'not measured' was changed to '?'
- the value is perceived as not measured.

Automatic conversion script
Id: cif_fix_values 3008 2015-01-20 13:52:24Z robertas 
;
_cod_original_sg_symbol_H-M P-1
_cod_database_code 4077670

loop_
_symmetry_equiv_pos_as_xyz
'x, y, z'
'-x, -y, -z'

loop_
_atom_site_label
_atom_site_type_symbol
_atom_site_fract_x
_atom_site_fract_y
_atom_site_fract_z
_atom_site_U_iso_or_equiv
_atom_site_adp_type
_atom_site_occupancy
_atom_site_symmetry_multiplicity
_atom_site_calc_flag
_atom_site_refinement_flags
_atom_site_disorder_assembly
_atom_site_disorder_group
Nd1 Nd -0.228000(10) 0.249941(8) -0.175439(7) 0.04954(4) Uani 1 1 d . . .
C71 C -0.2373(3) 0.5159(2) -0.10547(17) 0.0617(8) Uani 1 1 d . . .
C72 C -0.1484(3) 0.5655(3) -0.0704(2) 0.0825(10) Uani 1 1 d . . .
H72A H -0.0709 0.5346 -0.0883 0.124 Uiso 1 1 calc R . .
H72B H -0.1697 0.5533 -0.0108 0.124 Uiso 1 1 calc R . .
H72C H -0.1490 0.6397 -0.0901 0.124 Uiso 1 1 calc R . .
C73 C -0.3570(3) 0.5703(2) -0.0742(2) 0.0787(10) Uani 1 1 d . . .
H73A H -0.4168 0.5428 -0.0946 0.118 Uiso 1 1 calc R . .
H73B H -0.3538 0.6445 -0.0937 0.118 Uiso 1 1 calc R . .
H73C H -0.3756 0.5579 -0.0145 0.118 Uiso 1 1 calc R . .
C74 C -0.3165(2) -0.0065(2) -0.22361(18) 0.0629(8) Uani 1 1 d . . .
C75 C -0.3297(3) -0.1017(2) -0.1508(2) 0.0755(10) Uani 1 1 d . . .
H75A H -0.3964 -0.1400 -0.1513 0.113 Uiso 1 1 calc R . .
H75B H -0.3413 -0.0764 -0.0989 0.113 Uiso 1 1 calc R . .
H75C H -0.2596 -0.1471 -0.1578 0.113 Uiso 1 1 calc R . .
C76 C -0.2973(3) -0.0561(2) -0.3026(2) 0.0762(9) Uani 1 1 d . . .
H76A H -0.3658 -0.0925 -0.3019 0.114 Uiso 1 1 calc R . .
H76B H -0.2298 -0.1047 -0.3049 0.114 Uiso 1 1 calc R . .
H76C H -0.2842 -0.0021 -0.3504 0.114 Uiso 1 1 calc R . .
C11 C -0.1614(3) 0.4299(2) -0.25110(17) 0.0648(8) Uani 1 1 d . . .
C12 C -0.2090(3) 0.5363(2) -0.20440(17) 0.0605(8) Uani 1 1 d . . .
C31 C -0.4255(2) 0.1916(2) -0.19722(18) 0.0611(8) Uani 1 1 d . . .
C32 C -0.4341(2) 0.06528(19) -0.21379(16) 0.0569(7) Uani 1 1 d . . .
C51 C -0.2431(2) 0.3975(2) -0.07147(15) 0.0565(7) Uani 1 1 d . . .
C52 C -0.3501(2) 0.3459(2) -0.04500(17) 0.0597(8) Uani 1 1 d . . .
H52 H -0.4242 0.3769 -0.0489 0.072 Uiso 1 1 calc R . .
C53 C -0.3275(3) 0.2400(2) -0.01175(17) 0.0639(8) Uani 1 1 d . . .
H53 H -0.3825 0.1886 0.0061 0.077 Uiso 1 1 calc R . .
C54 C -0.1409(3) 0.1403(2) 0.02345(18) 0.0728(9) Uani 1 1 d . . .
H54 H -0.1767 0.0782 0.0489 0.087 Uiso 1 1 calc R . .
C55 C -0.0237(3) 0.1494(3) 0.01844(19) 0.0806(10) Uani 1 1 d . . .
H55 H 0.0198 0.0944 0.0435 0.097 Uiso 1 1 calc R . .
C56 C 0.0323(3) 0.2409(3) -0.0243(2) 0.0800(10) Uani 1 1 d . . .
H56 H 0.1133 0.2435 -0.0299 0.096 Uiso 1 1 calc R . .
C57 C -0.0295(3) 0.3264(2) -0.05789(17) 0.0675(8) Uani 1 1 d . . .
H57 H 0.0095 0.3863 -0.0856 0.081 Uiso 1 1 calc R . .
C58 C -0.1517(2) 0.3233(2) -0.05036(16) 0.0605(7) Uani 1 1 d . . .
C59 C -0.2069(2) 0.2265(2) -0.01053(16) 0.0611(8) Uani 1 1 d . . .
C61 C -0.2104(2) 0.05307(18) -0.22201(16) 0.0558(7) Uani 1 1 d . . .
C62 C -0.1593(2) 0.04556(19) -0.15340(17) 0.0583(7) Uani 1 1 d . . .
H62 H -0.1898 0.0092 -0.1009 0.070 Uiso 1 1 calc R . .
C63 C -0.0537(2) 0.1014(2) -0.17467(17) 0.0624(8) Uani 1 1 d . . .
H63 H -0.0063 0.1110 -0.1388 0.075 Uiso 1 1 calc R . .
C64 C 0.0617(3) 0.1926(2) -0.3149(2) 0.0696(9) Uani 1 1 d . . .
H64 H 0.1226 0.2119 -0.2937 0.084 Uiso 1 1 calc R . .
C65 C 0.0640(3) 0.2146(2) -0.3969(2) 0.0781(10) Uani 1 1 d . . .
H65 H 0.1278 0.2479 -0.4327 0.094 Uiso 1 1 calc R . .
C66 C -0.0300(3) 0.1874(2) -0.4291(2) 0.0804(11) Uani 1 1 d . . .
H66 H -0.0266 0.2027 -0.4860 0.097 Uiso 1 1 calc R . .
C67 C -0.1258(3) 0.1388(2) -0.37811(19) 0.0725(9) Uani 1 1 d . . .
H67 H -0.1882 0.1249 -0.4003 0.087 Uiso 1 1 calc R . .
C68 C -0.1302(2) 0.1098(2) -0.29232(17) 0.0581(7) Uani 1 1 d . . .
C69 C -0.0352(2) 0.1393(2) -0.26068(17) 0.0579(7) Uani 1 1 d . . .
B13 B -0.0658(4) 0.5230(3) -0.2530(2) 0.0737(11) Uani 1 1 d . . .
H13 H 0.0073 0.5077 -0.2200 0.088 Uiso 1 1 calc R . .
B14 B -0.0667(5) 0.4689(3) -0.3440(2) 0.0909(15) Uani 1 1 d . . .
H14 H 0.0074 0.4188 -0.3719 0.109 Uiso 1 1 calc R . .
B15 B -0.2121(5) 0.4436(3) -0.3393(2) 0.0874(14) Uani 1 1 d . . .
H15 H -0.2341 0.3759 -0.3635 0.105 Uiso 1 1 calc R . .
B16 B -0.2990(4) 0.4856(3) -0.2502(2) 0.0728(10) Uani 1 1 d . . .
H16 H -0.3783 0.4456 -0.2144 0.087 Uiso 1 1 calc R . .
B17 B -0.2963(5) 0.5640(4) -0.3490(3) 0.0961(15) Uani 1 1 d . . .
H17 H -0.3721 0.5748 -0.3794 0.115 Uiso 1 1 calc R . .
B18 B -0.2938(4) 0.6241(3) -0.2607(2) 0.0770(12) Uani 1 1 d . . .
H18 H -0.3684 0.6747 -0.2341 0.092 Uiso 1 1 calc R . .
B19 B -0.1478(4) 0.6478(3) -0.2622(2) 0.0750(11) Uani 1 1 d . . .
H19 H -0.1271 0.7141 -0.2356 0.090 Uiso 1 1 calc R . .
B20 B -0.0551(5) 0.6054(3) -0.3532(3) 0.0901(15) Uani 1 1 d . . .
H20 H 0.0266 0.6437 -0.3862 0.108 Uiso 1 1 calc R . .
B21 B -0.1477(5) 0.5569(3) -0.4071(3) 0.0969(16) Uani 1 1 d . . .
H21 H -0.1279 0.5649 -0.4753 0.116 Uiso 1 1 calc R . .
B22 B -0.1961(4) 0.6669(3) -0.3554(3) 0.0862(14) Uani 1 1 d . . .
H22 H -0.2065 0.7461 -0.3903 0.103 Uiso 1 1 calc R . .
B33 B -0.4931(3) 0.0975(3) -0.1187(2) 0.0680(10) Uani 1 1 d . . .
H33 H -0.4555 0.0677 -0.0638 0.082 Uiso 1 1 calc R . .
B34 B -0.5590(3) 0.2265(3) -0.1369(2) 0.0704(10) Uani 1 1 d . . .
H34 H -0.5667 0.2815 -0.0926 0.084 Uiso 1 1 calc R . .
B35 B -0.5276(3) 0.2705(3) -0.2437(2) 0.0694(10) Uani 1 1 d . . .
H35 H -0.5142 0.3535 -0.2702 0.083 Uiso 1 1 calc R . .
B36 B -0.4464(3) 0.1677(3) -0.2903(2) 0.0643(9) Uani 1 1 d . . .
H36 H -0.3778 0.1829 -0.3472 0.077 Uiso 1 1 calc R . .
B37 B -0.5980(3) 0.1892(3) -0.2902(3) 0.0778(12) Uani 1 1 d . . .
H37 H -0.6302 0.2191 -0.3474 0.093 Uiso 1 1 calc R . .
B38 B -0.5369(3) 0.0604(3) -0.2726(2) 0.0710(10) Uani 1 1 d . . .
H38 H -0.5294 0.0068 -0.3179 0.085 Uiso 1 1 calc R . .
B39 B -0.5679(3) 0.0164(3) -0.1636(2) 0.0704(10) Uani 1 1 d . . .
H39 H -0.5804 -0.0668 -0.1377 0.084 Uiso 1 1 calc R . .
B40 B -0.6488(3) 0.1168(3) -0.1139(3) 0.0769(11) Uani 1 1 d . . .
H40 H -0.7134 0.0992 -0.0550 0.092 Uiso 1 1 calc R . .
B41 B -0.6708(3) 0.2254(3) -0.1923(2) 0.0768(11) Uani 1 1 d . . .
H41 H -0.7503 0.2785 -0.1851 0.092 Uiso 1 1 calc R . .
B42 B -0.6760(3) 0.0952(3) -0.2085(3) 0.0796(11) Uani 1 1 d . . .
H42 H -0.7595 0.0643 -0.2117 0.095 Uiso 1 1 calc R . .
Li1 Li -0.7406(11) -0.2820(9) -0.3470(7) 0.187(5) Uani 1 1 d . A .
C1 C -0.7320(10) -0.2990(4) -0.1732(2) 0.373(8) Uiso 1 1 d DU . .
H1A H -0.7407 -0.2245 -0.1900 0.560 Uiso 1 1 calc R . .
H1B H -0.6626 -0.3153 -0.1504 0.560 Uiso 1 1 calc R . .
H1C H -0.7999 -0.3224 -0.1319 0.560 Uiso 1 1 calc R . .
O1 O -0.7214(4) -0.34944(17) -0.24179(17) 0.1564(17) Uani 1 1 d DU . .
C2 C -0.6874(5) -0.4528(2) -0.25380(19) 0.255(5) Uiso 1 1 d DU . .
H2A H -0.7274 -0.4983 -0.2051 0.306 Uiso 1 1 calc R . .
H2B H -0.6037 -0.4627 -0.2544 0.306 Uiso 1 1 calc R . .
C3 C -0.7072(6) -0.4926(2) -0.32879(17) 0.195(3) Uiso 1 1 d D . .
H3A H -0.6486 -0.5477 -0.3443 0.234 Uiso 1 1 calc R . .
H3B H -0.7851 -0.5197 -0.3182 0.234 Uiso 1 1 calc R . .
O2 O -0.6962(3) -0.4046(2) -0.39065(12) 0.1412(15) Uani 1 1 d D . .
C4 C -0.6883(7) -0.4089(5) -0.47460(17) 0.191(3) Uiso 1 1 d D . .
H4A H -0.6897 -0.3388 -0.5050 0.287 Uiso 1 1 calc R . .
H4B H -0.7538 -0.4448 -0.4806 0.287 Uiso 1 1 calc R . .
H4C H -0.6159 -0.4459 -0.4959 0.287 Uiso 1 1 calc R . .
C5A C -0.4882(3) -0.1851(8) -0.4652(5) 0.169(5) Uiso 0.50 1 d PD A 1
H5AA H -0.4540 -0.2458 -0.4352 0.253 Uiso 0.50 1 calc PR A 1
H5AB H -0.4412 -0.1261 -0.4706 0.253 Uiso 0.50 1 calc PR A 1
H5AC H -0.4907 -0.1986 -0.5193 0.253 Uiso 0.50 1 calc PR A 1
C5B C -0.5994(10) -0.2551(2) -0.4550(3) 0.161(5) Uiso 0.50 1 d PD A 2
H5BA H -0.5584 -0.3105 -0.4245 0.241 Uiso 0.50 1 calc PR A 2
H5BB H -0.5591 -0.2440 -0.5122 0.241 Uiso 0.50 1 calc PR A 2
H5BC H -0.6784 -0.2743 -0.4510 0.241 Uiso 0.50 1 calc PR A 2
O3 O -0.6026(3) -0.16323(19) -0.4220(2) 0.317(5) Uani 1 1 d D . .
O4 O -0.8305(2) -0.1423(2) -0.35956(17) 0.298(3) Uani 1 1 d D . .
C6 C -0.6599(3) -0.0700(3) -0.4520(3) 0.320(7) Uiso 1 1 d D A .
H6A H -0.6725 -0.0741 -0.5067 0.385 Uiso 1 1 calc R . .
H6B H -0.6097 -0.0121 -0.4577 0.385 Uiso 1 1 calc R . .
C7 C -0.7765(3) -0.0481(3) -0.3962(4) 0.277(5) Uiso 1 1 d D A .
H7A H -0.7645 -0.0113 -0.3532 0.332 Uiso 1 1 calc R . .
H7B H -0.8274 -0.0036 -0.4281 0.332 Uiso 1 1 calc R . .
C8A C -0.9481(3) -0.1060(7) -0.3403(8) 0.160(5) Uiso 0.50 1 d PD A 1
H8AA H -0.9976 -0.1647 -0.3222 0.240 Uiso 0.50 1 calc PR A 1
H8AB H -0.9691 -0.0639 -0.3887 0.240 Uiso 0.50 1 calc PR A 1
H8AC H -0.9588 -0.0644 -0.2968 0.240 Uiso 0.50 1 calc PR A 1
C8B C -0.8870(8) -0.1629(13) -0.2761(2) 0.214(7) Uiso 0.50 1 d PD A 2
H8BA H -0.9281 -0.2264 -0.2660 0.322 Uiso 0.50 1 calc PR A 2
H8BB H -0.9423 -0.1057 -0.2628 0.322 Uiso 0.50 1 calc PR A 2
H8BC H -0.8295 -0.1707 -0.2420 0.322 Uiso 0.50 1 calc PR A 2

loop_
_atom_site_aniso_label
_atom_site_aniso_U_11
_atom_site_aniso_U_22
_atom_site_aniso_U_33
_atom_site_aniso_U_23
_atom_site_aniso_U_13
_atom_site_aniso_U_12
Nd1 0.05181(7) 0.04482(7) 0.05217(7) -0.00534(6) -0.01444(6) 0.00048(6)
C71 0.0770(15) 0.0497(13) 0.0606(13) -0.0100(10) -0.0176(12) -0.0042(11)
C72 0.107(2) 0.0667(17) 0.0829(18) -0.0148(14) -0.0308(16) -0.0173(15)
C73 0.092(2) 0.0575(15) 0.0789(18) -0.0123(14) -0.0064(16) 0.0100(15)
C74 0.0635(14) 0.0446(12) 0.0813(16) -0.0083(11) -0.0208(12) 0.0040(11)
C75 0.0763(17) 0.0487(14) 0.099(2) 0.0023(14) -0.0251(15) -0.0030(12)
C76 0.0867(18) 0.0657(16) 0.0862(17) -0.0282(13) -0.0273(14) -0.0023(14)
C11 0.0835(18) 0.0491(13) 0.0567(13) -0.0081(11) -0.0050(13) -0.0022(12)
C12 0.0678(15) 0.0485(12) 0.0608(14) -0.0059(11) -0.0079(12) -0.0002(11)
C31 0.0549(13) 0.0519(13) 0.0766(15) -0.0069(12) -0.0184(11) 0.0009(11)
C32 0.0609(12) 0.0474(12) 0.0658(13) -0.0059(10) -0.0226(10) -0.0039(10)
C51 0.0653(14) 0.0509(12) 0.0522(12) -0.0097(10) -0.0103(11) 0.0008(11)
C52 0.0572(13) 0.0586(13) 0.0617(14) -0.0095(11) -0.0097(11) -0.0017(11)
C53 0.0740(15) 0.0584(14) 0.0574(14) -0.0027(11) -0.0108(12) -0.0134(12)
C54 0.0931(19) 0.0635(15) 0.0624(14) -0.0052(12) -0.0250(13) 0.0053(14)
C55 0.098(2) 0.0760(18) 0.0732(16) -0.0134(14) -0.0384(14) 0.0177(16)
C56 0.0738(16) 0.090(2) 0.0852(17) -0.0210(15) -0.0358(13) 0.0076(15)
C57 0.0683(15) 0.0716(16) 0.0672(14) -0.0178(12) -0.0182(12) -0.0046(13)
C58 0.0678(14) 0.0621(14) 0.0543(12) -0.0116(11) -0.0165(11) -0.0039(12)
C59 0.0688(15) 0.0626(14) 0.0509(13) -0.0045(11) -0.0147(11) -0.0024(12)
C61 0.0633(13) 0.0403(11) 0.0648(13) -0.0051(10) -0.0199(11) 0.0010(10)
C62 0.0642(13) 0.0446(12) 0.0661(14) -0.0017(11) -0.0208(11) 0.0004(10)
C63 0.0650(14) 0.0619(14) 0.0641(13) -0.0141(11) -0.0237(11) 0.0091(12)
C64 0.0575(14) 0.0655(15) 0.0830(18) -0.0103(14) -0.0146(13) 0.0084(12)
C65 0.0735(18) 0.0662(17) 0.084(2) -0.0028(15) -0.0040(16) 0.0007(14)
C66 0.097(2) 0.0664(17) 0.0673(17) -0.0010(14) -0.0061(16) 0.0069(16)
C67 0.0770(17) 0.0692(16) 0.0706(16) -0.0082(13) -0.0205(14) 0.0076(14)
C68 0.0587(13) 0.0522(13) 0.0641(13) -0.0110(11) -0.0163(11) 0.0064(11)
C69 0.0569(13) 0.0491(12) 0.0676(14) -0.0122(11) -0.0148(11) 0.0080(10)
B13 0.078(2) 0.0552(16) 0.079(2) -0.0054(15) 0.0001(17) -0.0085(15)
B14 0.127(3) 0.0541(17) 0.070(2) -0.0016(16) 0.017(2) -0.001(2)
B15 0.134(3) 0.0615(19) 0.0633(19) -0.0080(15) -0.013(2) -0.012(2)
B16 0.091(2) 0.0624(18) 0.0653(18) 0.0009(15) -0.0239(16) -0.0118(16)
B17 0.123(3) 0.096(3) 0.073(2) -0.003(2) -0.039(2) -0.003(2)
B18 0.090(2) 0.0659(19) 0.0673(19) -0.0036(16) -0.0114(18) 0.0080(18)
B19 0.092(2) 0.0470(15) 0.080(2) -0.0079(15) -0.0058(19) -0.0059(15)
B20 0.117(3) 0.0587(19) 0.076(2) 0.0009(17) 0.009(2) -0.005(2)
B21 0.149(4) 0.070(2) 0.061(2) 0.0008(18) -0.006(2) -0.011(2)
B22 0.120(3) 0.0573(18) 0.075(2) -0.0046(17) -0.016(2) 0.002(2)
B33 0.0651(17) 0.0689(18) 0.0688(18) -0.0081(15) -0.0147(14) -0.0021(15)
B34 0.0540(16) 0.0736(19) 0.083(2) -0.0146(16) -0.0157(15) 0.0062(14)
B35 0.0586(15) 0.0616(17) 0.089(2) -0.0053(16) -0.0271(14) 0.0054(14)
B36 0.0622(16) 0.0589(16) 0.0692(17) 0.0035(14) -0.0195(14) -0.0025(13)
B37 0.0602(16) 0.083(2) 0.090(2) -0.0014(19) -0.0259(16) -0.0041(16)
B38 0.0746(17) 0.0709(19) 0.0765(17) -0.0076(15) -0.0349(14) -0.0113(15)
B39 0.0671(17) 0.0656(18) 0.0759(19) 0.0016(16) -0.0175(15) -0.0103(14)
B40 0.0662(19) 0.085(2) 0.079(2) -0.0108(18) -0.0167(16) 0.0020(17)
B41 0.0605(17) 0.080(2) 0.088(2) 0.0010(18) -0.0248(15) 0.0016(16)
B42 0.0677(17) 0.085(2) 0.088(2) 0.0010(18) -0.0293(16) -0.0135(16)
Li1 0.197(9) 0.179(7) 0.140(7) -0.014(6) 0.006(7) 0.101(6)
O1 0.202(4) 0.147(3) 0.114(2) -0.028(2) -0.029(2) 0.031(3)
O2 0.176(3) 0.163(3) 0.0866(17) -0.0190(18) -0.0437(18) 0.019(3)
O3 0.470(12) 0.221(6) 0.222(6) -0.015(5) -0.049(7) 0.087(7)
O4 0.154(3) 0.307(4) 0.524(6) -0.289(3) -0.097(4) 0.014(3)

loop_
_atom_type_symbol
_atom_type_description
_atom_type_scat_dispersion_real
_atom_type_scat_dispersion_imag
_atom_type_scat_source
C C 0.0033 0.0016 'International Tables Vol C Tables 4.2.6.8 and 6.1.1.4'
H H 0.0000 0.0000 'International Tables Vol C Tables 4.2.6.8 and 6.1.1.4'
Li Li -0.0003 0.0001 'International Tables Vol C Tables 4.2.6.8 and 6.1.1.4'
B B 0.0013 0.0007 'International Tables Vol C Tables 4.2.6.8 and 6.1.1.4'
O O 0.0106 0.0060 'International Tables Vol C Tables 4.2.6.8 and 6.1.1.4'
Nd Nd -0.1943 3.0179 'International Tables Vol C Tables 4.2.6.8 and 6.1.1.4'

loop_
_geom_angle_atom_site_label_1
_geom_angle_atom_site_label_2
_geom_angle_atom_site_label_3
_geom_angle
C11 Nd1 C31 117.01(9)
C11 Nd1 C63 114.11(9)
C31 Nd1 C63 115.66(9)
C11 Nd1 C62 143.04(8)
C31 Nd1 C62 86.83(8)
C63 Nd1 C62 30.94(8)
C11 Nd1 C53 115.46(9)
C31 Nd1 C53 88.33(9)
C63 Nd1 C53 102.61(8)
C62 Nd1 C53 91.54(8)
C11 Nd1 C52 88.23(8)
C31 Nd1 C52 89.97(9)
C63 Nd1 C52 128.04(8)
C62 Nd1 C52 121.48(8)
C53 Nd1 C52 29.95(8)
C11 Nd1 C51 66.18(8)
C31 Nd1 C51 117.09(8)
C63 Nd1 C51 117.64(9)
C62 Nd1 C51 129.92(8)
C53 Nd1 C51 49.83(8)
C52 Nd1 C51 29.61(8)
C11 Nd1 C61 133.71(8)
C31 Nd1 C61 66.30(8)
C63 Nd1 C61 50.37(9)
C62 Nd1 C61 29.49(8)
C53 Nd1 C61 110.72(8)
C52 Nd1 C61 137.33(7)
C51 Nd1 C61 157.93(7)
C11 Nd1 C58 79.74(9)
C31 Nd1 C58 136.58(8)
C63 Nd1 C58 87.95(9)
C62 Nd1 C58 102.71(8)
C53 Nd1 C58 49.71(9)
C52 Nd1 C58 48.77(8)
C51 Nd1 C58 29.85(8)
C61 Nd1 C58 132.19(8)
C11 Nd1 C59 109.59(9)
C31 Nd1 C59 115.09(8)
C63 Nd1 C59 79.62(8)
C62 Nd1 C59 81.14(8)
C53 Nd1 C59 29.56(9)
C52 Nd1 C59 48.42(8)
C51 Nd1 C59 49.25(8)
C61 Nd1 C59 108.83(8)
C58 Nd1 C59 30.12(8)
C11 Nd1 C69 94.61(8)
C31 Nd1 C69 110.79(9)
C63 Nd1 C69 29.77(8)
C62 Nd1 C69 48.99(7)
C53 Nd1 C69 132.37(8)
C52 Nd1 C69 154.67(9)
C51 Nd1 C69 132.06(8)
C61 Nd1 C69 49.26(8)
C58 Nd1 C69 106.97(8)
C59 Nd1 C69 107.57(8)
C11 Nd1 C68 104.35(8)
C31 Nd1 C68 81.98(8)
C63 Nd1 C68 49.16(9)
C62 Nd1 C68 48.38(8)
C53 Nd1 C68 138.99(8)
C52 Nd1 C68 167.14(8)
C51 Nd1 C68 160.80(8)
C61 Nd1 C68 29.83(7)
C58 Nd1 C68 135.30(8)
C59 Nd1 C68 126.86(8)
C69 Nd1 C68 29.19(8)
C73 C71 C72 105.5(3)
C73 C71 C51 108.7(2)
C72 C71 C51 110.8(2)
C73 C71 C12 108.7(2)
C72 C71 C12 112.0(2)
C51 C71 C12 110.9(2)
C61 C74 C76 111.5(2)
C61 C74 C75 108.7(2)
C76 C74 C75 104.8(2)
C61 C74 C32 112.0(2)
C76 C74 C32 110.5(3)
C75 C74 C32 109.2(2)
B15 C11 C12 108.7(2)
B15 C11 B13 112.9(2)
C12 C11 B13 59.77(18)
B15 C11 B16 62.3(2)
C12 C11 B16 58.89(19)
B13 C11 B16 110.2(2)
B15 C11 B14 61.3(3)
C12 C11 B14 108.9(2)
B13 C11 B14 62.9(2)
B16 C11 B14 111.4(3)
B15 C11 Nd1 103.3(2)
C12 C11 Nd1 118.83(15)
B13 C11 Nd1 142.2(2)
B16 C11 Nd1 95.82(17)
B14 C11 Nd1 132.22(19)
C71 C12 B16 116.7(2)
C71 C12 C11 116.11(19)
B16 C12 C11 60.6(2)
C71 C12 B13 117.0(3)
B16 C12 B13 112.3(3)
C11 C12 B13 60.46(19)
C71 C12 B19 122.9(2)
B16 C12 B19 113.0(2)
C11 C12 B19 111.6(2)
B13 C12 B19 64.04(19)
C71 C12 B18 122.1(2)
B16 C12 B18 63.1(2)
C11 C12 B18 111.5(2)
B13 C12 B18 114.1(2)
B19 C12 B18 61.1(2)
B36 C31 C32 59.12(17)
B36 C31 B35 61.4(2)
C32 C31 B35 107.8(2)
B36 C31 B33 109.0(2)
C32 C31 B33 58.85(17)
B35 C31 B33 111.3(2)
B36 C31 B34 109.7(2)
C32 C31 B34 107.2(2)
B35 C31 B34 60.75(19)
B33 C31 B34 62.11(19)
B36 C31 Nd1 123.91(17)
C32 C31 Nd1 119.45(15)
B35 C31 Nd1 126.13(18)
B33 C31 Nd1 114.33(19)
B34 C31 Nd1 121.2(2)
C74 C32 B36 118.1(2)
C74 C32 B33 117.7(2)
B36 C32 B33 111.4(2)
C74 C32 B38 121.5(2)
B36 C32 B38 62.12(19)
B33 C32 B38 113.7(2)
C74 C32 B39 122.0(2)
B36 C32 B39 112.5(2)
B33 C32 B39 62.8(2)
B38 C32 B39 62.3(2)
C74 C32 C31 117.3(2)
B36 C32 C31 60.13(18)
B33 C32 C31 60.71(18)
B38 C32 C31 110.8(2)
B39 C32 C31 111.1(2)
C52 C51 C58 107.1(2)
C52 C51 C71 123.0(2)
C58 C51 C71 129.4(3)
C52 C51 Nd1 74.50(16)
C58 C51 Nd1 75.57(16)
C71 C51 Nd1 121.69(17)
C53 C52 C51 109.7(2)
C53 C52 Nd1 73.36(16)
C51 C52 Nd1 75.89(15)
C59 C53 C52 107.5(2)
C59 C53 Nd1 78.18(15)
C52 C53 Nd1 76.69(15)
C55 C54 C59 119.0(3)
C54 C55 C56 120.7(3)
C57 C56 C55 121.7(3)
C56 C57 C58 119.8(3)
C57 C58 C51 135.0(3)
C57 C58 C59 117.9(2)
C51 C58 C59 107.1(2)
C57 C58 Nd1 117.35(19)
C51 C58 Nd1 74.58(16)
C59 C58 Nd1 75.01(17)
C53 C59 C54 130.9(3)
C53 C59 C58 108.3(2)
C54 C59 C58 120.8(3)
C53 C59 Nd1 72.26(16)
C54 C59 Nd1 120.4(2)
C58 C59 Nd1 74.87(15)
C62 C61 C68 106.7(2)
C62 C61 C74 124.4(2)
C68 C61 C74 127.9(3)
C62 C61 Nd1 71.69(15)
C68 C61 Nd1 79.20(15)
C74 C61 Nd1 123.61(16)
C61 C62 C63 110.6(2)
C61 C62 Nd1 78.83(14)
C63 C62 Nd1 74.01(14)
C69 C63 C62 106.6(3)
C69 C63 Nd1 80.27(15)
C62 C63 Nd1 75.06(15)
C65 C64 C69 119.4(3)
C64 C65 C66 120.5(3)
C67 C66 C65 121.4(3)
C66 C67 C68 120.4(3)
C67 C68 C69 117.4(2)
C67 C68 C61 135.8(3)
C69 C68 C61 106.8(2)
C67 C68 Nd1 122.03(18)
C69 C68 Nd1 72.30(15)
C61 C68 Nd1 70.97(14)
C63 C69 C64 129.9(3)
C63 C69 C68 109.1(2)
C64 C69 C68 120.9(3)
C63 C69 Nd1 69.96(15)
C64 C69 Nd1 121.24(18)
C68 C69 Nd1 78.52(15)
C11 B13 C12 59.78(19)
C11 B13 B14 58.9(2)
C12 B13 B14 105.8(3)
C11 B13 B20 105.5(3)
C12 B13 B20 105.1(3)
B14 B13 B20 58.8(2)
C11 B13 B19 106.6(3)
C12 B13 B19 58.41(19)
B14 B13 B19 106.6(3)
B20 B13 B19 59.8(2)
C11 B14 B15 58.4(2)
C11 B14 B21 107.5(3)
B15 B14 B21 61.8(3)
C11 B14 B20 107.0(3)
B15 B14 B20 109.1(3)
B21 B14 B20 60.1(3)
C11 B14 B13 58.2(2)
B15 B14 B13 106.6(3)
B21 B14 B13 108.9(3)
B20 B14 B13 61.2(2)
C11 B15 B14 60.3(2)
C11 B15 B16 59.1(2)
B14 B15 B16 108.0(3)
C11 B15 B17 108.2(3)
B14 B15 B17 109.0(3)
B16 B15 B17 60.7(2)
C11 B15 B21 107.5(3)
B14 B15 B21 60.1(3)
B16 B15 B21 107.9(3)
B17 B15 B21 60.2(3)
C12 B16 C11 60.5(2)
C12 B16 B15 107.0(3)
C11 B16 B15 58.5(2)
C12 B16 B18 60.2(2)
C11 B16 B18 109.1(3)
B15 B16 B18 108.9(2)
C12 B16 B17 107.7(3)
C11 B16 B17 107.3(3)
B15 B16 B17 60.2(2)
B18 B16 B17 60.6(2)
B15 B17 B16 59.1(2)
B15 B17 B21 60.8(3)
B16 B17 B21 107.1(3)
B15 B17 B18 107.3(3)
B16 B17 B18 59.7(2)
B21 B17 B18 106.9(4)
B15 B17 B22 106.5(4)
B16 B17 B22 105.1(3)
B21 B17 B22 59.1(3)
B18 B17 B22 58.4(2)
C12 B18 B19 58.8(2)
C12 B18 B16 56.7(2)
B19 B18 B16 105.9(3)
C12 B18 B22 104.6(3)
B19 B18 B22 59.5(2)
B16 B18 B22 107.6(3)
C12 B18 B17 104.3(3)
B19 B18 B17 108.7(3)
B16 B18 B17 59.7(2)
B22 B18 B17 61.6(3)
C12 B19 B22 106.4(3)
C12 B19 B18 60.0(2)
B22 B19 B18 60.7(2)
C12 B19 B20 104.8(2)
B22 B19 B20 59.7(3)
B18 B19 B20 108.3(3)
C12 B19 B13 57.54(18)
B22 B19 B13 108.0(3)
B18 B19 B13 107.9(3)
B20 B19 B13 60.2(2)
B21 B20 B22 60.5(3)
B21 B20 B14 60.2(3)
B22 B20 B14 108.0(4)
B21 B20 B19 107.4(3)
B22 B20 B19 58.6(2)
B14 B20 B19 107.8(3)
B21 B20 B13 108.0(3)
B22 B20 B13 107.0(3)
B14 B20 B13 60.0(2)
B19 B20 B13 60.0(2)
B14 B21 B20 59.8(3)
B14 B21 B22 107.1(3)
B20 B21 B22 59.6(3)
B14 B21 B17 106.6(3)
B20 B21 B17 108.6(3)
B22 B21 B17 61.4(3)
B14 B21 B15 58.2(3)
B20 B21 B15 106.0(3)
B22 B21 B15 107.0(3)
B17 B21 B15 59.1(3)
B19 B22 B20 61.7(3)
B19 B22 B18 59.8(2)
B20 B22 B18 109.2(3)
B19 B22 B21 109.4(3)
B20 B22 B21 59.8(3)
B18 B22 B21 108.6(3)
B19 B22 B17 107.6(3)
B20 B22 B17 107.3(3)
B18 B22 B17 60.0(2)
B21 B22 B17 59.6(3)
C32 B33 C31 60.44(17)
C32 B33 B39 59.13(19)
C31 B33 B39 107.9(3)
C32 B33 B34 105.9(2)
C31 B33 B34 58.87(17)
B39 B33 B34 106.4(3)
C32 B33 B40 105.6(3)
C31 B33 B40 107.0(2)
B39 B33 B40 58.9(2)
B34 B33 B40 59.6(2)
C31 B34 B35 59.67(18)
C31 B34 B41 108.9(3)
B35 B34 B41 61.6(2)
C31 B34 B40 107.8(3)
B35 B34 B40 109.8(3)
B41 B34 B40 60.8(2)
C31 B34 B33 59.02(17)
B35 B34 B33 108.0(3)
B41 B34 B33 109.4(3)
B40 B34 B33 60.5(2)
C31 B35 B34 59.58(19)
C31 B35 B36 58.90(19)
B34 B35 B36 106.7(2)
C31 B35 B37 107.1(2)
B34 B35 B37 107.6(3)
B36 B35 B37 60.1(2)
C31 B35 B41 107.3(2)
B34 B35 B41 59.6(2)
B36 B35 B41 107.9(3)
B37 B35 B41 60.4(2)
C32 B36 C31 60.75(18)
C32 B36 B38 59.71(18)
C31 B36 B38 109.3(2)
C32 B36 B35 107.7(2)
C31 B36 B35 59.7(2)
B38 B36 B35 108.8(2)
C32 B36 B37 106.5(2)
C31 B36 B37 107.8(2)
B38 B36 B37 59.8(2)
B35 B36 B37 60.2(2)
B38 B37 B36 60.1(2)
B38 B37 B35 108.8(3)
B36 B37 B35 59.8(2)
B38 B37 B41 108.5(3)
B36 B37 B41 107.9(3)
B35 B37 B41 60.7(2)
B38 B37 B42 60.8(2)
B36 B37 B42 107.7(3)
B35 B37 B42 107.6(3)
B41 B37 B42 58.9(2)
C32 B38 B37 105.6(3)
C32 B38 B36 58.17(18)
B37 B38 B36 60.1(2)
C32 B38 B39 58.64(19)
B37 B38 B39 107.7(3)
B36 B38 B39 106.4(3)
C32 B38 B42 104.9(3)
B37 B38 B42 60.7(2)
B36 B38 B42 107.6(3)
B39 B38 B42 59.1(2)
C32 B39 B40 106.4(3)
C32 B39 B42 106.7(2)
B40 B39 B42 59.8(2)
C32 B39 B38 59.05(18)
B40 B39 B38 108.8(3)
B42 B39 B38 61.1(2)
C32 B39 B33 58.05(19)
B40 B39 B33 61.0(2)
B42 B39 B33 108.3(3)
B38 B39 B33 107.2(2)
B39 B40 B42 60.4(2)
B39 B40 B34 107.5(2)
B42 B40 B34 106.8(3)
B39 B40 B33 60.1(2)
B42 B40 B33 108.1(3)
B34 B40 B33 59.8(2)
B39 B40 B41 107.9(3)
B42 B40 B41 59.6(2)
B34 B40 B41 59.1(2)
B33 B40 B41 107.5(2)
B42 B41 B34 107.2(3)
B42 B41 B37 60.8(2)
B34 B41 B37 105.7(2)
B42 B41 B35 107.8(3)
B34 B41 B35 58.8(2)
B37 B41 B35 59.0(2)
B42 B41 B40 59.2(2)
B34 B41 B40 60.0(2)
B37 B41 B40 107.0(3)
B35 B41 B40 106.9(3)
B40 B42 B39 59.8(2)
B40 B42 B41 61.2(2)
B39 B42 B41 108.7(3)
B40 B42 B38 107.8(3)
B39 B42 B38 59.8(2)
B41 B42 B38 107.7(3)
B40 B42 B37 108.2(3)
B39 B42 B37 106.5(2)
B41 B42 B37 60.3(2)
B38 B42 B37 58.4(2)
O2 Li1 O1 91.1(5)
O2 Li1 O4 145.4(8)
O1 Li1 O4 120.2(6)
O2 Li1 O3 105.0(5)
O1 Li1 O3 118.1(7)
O4 Li1 O3 74.5(4)
O2 Li1 C2 59.4(3)
O1 Li1 C2 31.7(2)
O4 Li1 C2 149.7(6)
O3 Li1 C2 123.4(6)
C1 O1 C2 131.9(4)
C1 O1 Li1 124.5(5)
C2 O1 Li1 103.5(4)
O1 C2 C3 120.7(3)
O1 C2 Li1 44.8(3)
C3 C2 Li1 77.4(4)
O2 C3 C2 104.1(3)
C3 O2 C4 123.7(4)
C3 O2 Li1 111.7(4)
C4 O2 Li1 121.9(5)
C5B O3 C5A 70.4(6)
C5B O3 C6 122.5(5)
C5A O3 C6 116.7(5)
C5B O3 Li1 65.5(5)
C5A O3 Li1 127.8(5)
C6 O3 Li1 109.9(4)
C8A O4 C8B 63.8(7)
C8A O4 C7 100.5(4)
C8B O4 C7 123.1(8)
C8A O4 Li1 136.3(5)
C8B O4 Li1 89.8(7)
C7 O4 Li1 123.2(4)
O3 C6 C7 112.4(3)
O4 C7 C6 110.2(3)

loop_
_geom_bond_atom_site_label_1
_geom_bond_atom_site_label_2
_geom_bond_distance
Nd1 C11 2.549(3)
Nd1 C31 2.603(3)
Nd1 C63 2.670(3)
Nd1 C62 2.683(2)
Nd1 C53 2.711(3)
Nd1 C52 2.754(3)
Nd1 C51 2.771(3)
Nd1 C61 2.773(3)
Nd1 C58 2.784(3)
Nd1 C59 2.786(3)
Nd1 C69 2.801(3)
Nd1 C68 2.881(3)
C71 C73 1.530(4)
C71 C72 1.533(5)
C71 C51 1.543(3)
C71 C12 1.593(4)
C74 C61 1.521(4)
C74 C76 1.533(4)
C74 C75 1.567(4)
C74 C32 1.579(4)
C11 B15 1.685(6)
C11 C12 1.693(4)
C11 B13 1.704(5)
C11 B16 1.695(5)
C11 B14 1.717(5)
C12 B16 1.666(5)
C12 B13 1.693(5)
C12 B19 1.709(4)
C12 B18 1.730(5)
C31 B36 1.712(5)
C31 C32 1.723(4)
C31 B35 1.726(4)
C31 B33 1.727(4)
C31 B34 1.725(4)
C32 B36 1.695(4)
C32 B33 1.695(5)
C32 B38 1.722(5)
C32 B39 1.715(4)
C51 C52 1.412(4)
C51 C58 1.431(4)
C52 C53 1.412(4)
C53 C59 1.404(4)
C54 C55 1.363(5)
C54 C59 1.406(4)
C55 C56 1.406(5)
C56 C57 1.372(4)
C57 C58 1.404(4)
C58 C59 1.447(4)
C61 C62 1.391(4)
C61 C68 1.459(3)
C62 C63 1.428(4)
C63 C69 1.411(4)
C64 C65 1.347(5)
C64 C69 1.427(4)
C65 C66 1.419(6)
C66 C67 1.372(4)
C67 C68 1.409(4)
C68 C69 1.434(4)
B13 B14 1.786(6)
B13 B20 1.808(5)
B13 B19 1.804(5)
B14 B15 1.736(8)
B14 B21 1.770(7)
B14 B20 1.763(5)
B15 B16 1.748(5)
B15 B17 1.769(7)
B15 B21 1.800(6)
B16 B18 1.778(5)
B16 B17 1.778(5)
B17 B21 1.790(7)
B17 B18 1.794(7)
B17 B22 1.822(7)
B18 B19 1.748(6)
B18 B22 1.764(5)
B19 B22 1.744(6)
B19 B20 1.800(6)
B20 B21 1.768(8)
B20 B22 1.765(7)
B21 B22 1.781(6)
B33 B39 1.777(6)
B33 B34 1.781(5)
B33 B40 1.793(5)
B34 B35 1.745(5)
B34 B41 1.761(6)
B34 B40 1.777(6)
B35 B36 1.756(5)
B35 B37 1.764(6)
B35 B41 1.795(5)
B36 B38 1.763(5)
B36 B37 1.762(5)
B37 B38 1.756(5)
B37 B41 1.790(6)
B37 B42 1.799(5)
B38 B39 1.778(5)
B38 B42 1.800(5)
B39 B40 1.755(5)
B39 B42 1.765(5)
B40 B42 1.755(6)
B40 B41 1.791(5)
B41 B42 1.764(6)
Li1 O2 1.848(12)
Li1 O1 1.876(12)
Li1 O4 2.011(11)
Li1 O3 2.323(13)
Li1 C2 2.587(12)
C1 O1 1.395(4)
O1 C2 1.398(3)
C2 C3 1.507(4)
C3 O2 1.394(3)
O2 C4 1.397(3)
C5A O3 1.398(4)
C5B O3 1.392(4)
O3 C6 1.397(4)
O4 C8A 1.393(4)
O4 C8B 1.396(4)
O4 C7 1.402(3)
C6 C7 1.502(4)
